data_2103911
loop_
_publ_author_name
'Pinheiro, Carlos Bas\'ilio'
'Gardon, Manuel'
'Chapuis, Gervais'

_publ_section_title
;
 Structural changes of hexamethylenetetramine and undecanedioic acid
 co-crystal (HMT-C11) as a function of the temperature
;
_journal_issue 3
_journal_name_full 'Acta Crystallographica Section B'
_journal_page_first 416
_journal_page_last 427
_journal_paper_doi 10.1107/S0108768103007754
_journal_volume 59
_journal_year 2003
_chemical_formula_sum 'C17 H32 N4 O4'
_chemical_formula_weight 356.5
_chemical_name_systematic ' ?'
_space_group_IT_number 14
_symmetry_cell_setting monoclinic
_symmetry_space_group_name_Hall '-P 2ybc'
_symmetry_space_group_name_H-M 'P 1 21/c 1'
_cell_angle_alpha 90
_cell_angle_beta 103.174(5)
_cell_angle_gamma 90
_cell_formula_units_Z 8
_cell_length_a 5.9085(3)
_cell_length_b 28.0422(19)
_cell_length_c 23.5878(11)
_cell_measurement_reflns_used 40958
_cell_measurement_temperature 214
_cell_measurement_theta_max 24.71
_cell_measurement_theta_min 1.91
_cell_volume 3805.3(4)
_computing_cell_refinement 'kM4 - Oxford Diffraction'
_computing_data_collection 'kM4 - Oxford Diffraction'
_computing_data_reduction Xprep
_computing_molecular_graphics Xp
_computing_publication_material '(Jana2000; Petricek and Dusek, 2000)'
_computing_structure_refinement '(Jana2000; Petricek and Dusek, 2000)'
_computing_structure_solution Shelxs97
_diffrn_ambient_temperature 213
_diffrn_measurement_device_type Stoe-IPDS
_diffrn_measurement_method Oscillation
_diffrn_radiation_monochromator Graphite
_diffrn_radiation_source 'Sealed tube'
_diffrn_radiation_type 'Mo K\a'
_diffrn_radiation_wavelength 0.71069
_diffrn_reflns_av_R_equivalents 0.0584
_diffrn_reflns_av_sigmaI/netI 0.0266
_diffrn_reflns_limit_h_max 6
_diffrn_reflns_limit_h_min -6
_diffrn_reflns_limit_k_max 32
_diffrn_reflns_limit_k_min -32
_diffrn_reflns_limit_l_max 27
_diffrn_reflns_limit_l_min -27
_diffrn_reflns_number 40958
_diffrn_reflns_theta_max 24.71
_diffrn_reflns_theta_min 1.91
_diffrn_standards_number 0
_exptl_absorpt_coefficient_mu 0.089
_exptl_absorpt_correction_T_max 1.000
_exptl_absorpt_correction_T_min 1.000
_exptl_absorpt_correction_type none
_exptl_crystal_colour transparent
_exptl_crystal_density_diffrn 1.24401(12)
_exptl_crystal_description Platelets
_exptl_crystal_F_000 1552
_exptl_crystal_size_max 0.30
_exptl_crystal_size_mid 0.23
_exptl_crystal_size_min 0.20
_refine_diff_density_max 0.30
_refine_diff_density_min -0.23
_refine_ls_extinction_method none
_refine_ls_goodness_of_fit_ref 1.17
_refine_ls_hydrogen_treatment mixed
_refine_ls_number_parameters 439
_refine_ls_number_reflns 6969
_refine_ls_R_factor_all 0.0544
_refine_ls_R_factor_gt 0.0372
_refine_ls_shift/su_max 0.0017
_refine_ls_shift/su_mean 0.0001
_refine_ls_structure_factor_coef Fsqd
_refine_ls_weighting_details w=1/(\s^2^(I)+0.0016I^2^)
_refine_ls_weighting_scheme sigma
_refine_ls_wR_factor_gt 0.0817
_refine_ls_wR_factor_ref 0.0858
_reflns_number_gt 5193
_reflns_number_total 6969
_reflns_threshold_expression I>2\s(I)
_cod_data_source_file na0146.cif
_cod_data_source_block 213K
_cod_depositor_comments
;
The following automatic conversions were performed:
'_exptl_absorpt_correction_type' value 'None' changed to 'none' according
to '/home/saulius/struct/CIF-dictionaries/cif_core.dic' dictionary named
'cif_core.dic' version 2.4.1 from
2010-06-29.

'_refine_ls_hydrogen_treatment' value 'Mixed' changed to
'mixed' according to '/home/saulius/struct/CIF-dictionaries/cif_core.dic'
dictionary named 'cif_core.dic' version 2.4.1 from 2010-06-29.

Automatic conversion script
Id: cif_fix_enum 1527 2010-12-29 10:47:43Z saulius 

The following automatic conversions were performed:

'_exptl_absorpt_correction_type' value 'None' changed to 'none'
according to /home/saulius/struct/CIF-dictionaries/cif_core.dic
dictionary named 'cif_core.dic' version 2.4.1 from
2010-06-29.

'_refine_ls_hydrogen_treatment' value 'Mixed' changed to
'mixed' according to
/home/saulius/struct/CIF-dictionaries/cif_core.dic dictionary named
'cif_core.dic' version 2.4.1 from 2010-06-29.

Automatic conversion script
Id: cif_fix_values 1715 2011-07-08 13:25:40Z adriana 
;
_cod_original_sg_symbol_H-M P21/c
_cod_database_code 2103911
_cod_database_fobs_code 2103911

loop_
_symmetry_equiv_pos_site_id
_symmetry_equiv_pos_as_xyz
1 x,y,z
2 -x,1/2+y,1/2-z
3 -x,-y,-z
4 x,1/2-y,1/2+z

loop_
_atom_site_label
_atom_site_fract_x
_atom_site_fract_y
_atom_site_fract_z
_atom_site_U_iso_or_equiv
_atom_site_adp_type
_atom_site_calc_flag
_atom_site_occupancy
_atom_site_type_symbol
O1a 1.9875(4) 0.35464(8) 1.07174(10) 0.0443(4) Uani d 1 O
Ho1a 2.019(3) 0.3275(7) 1.0993(8) 0.062362(3) Uiso d 1 H
O2a 1.6307(4) 0.32665(9) 1.05262(10) 0.0590(4) Uani d 1 O
O3a 0.2616(4) 0.63394(8) 0.65756(10) 0.0532(4) Uani d 1 O
Ho3a 0.145(4) 0.6566(8) 0.6481(8) 0.076492(3) Uiso d 1 H
O4a 0.2718(5) 0.65503(11) 0.74601(10) 0.0865(6) Uani d 1 O
C1a 1.7688(3) 0.35572(5) 1.04444(5) 0.0309(5) Uani d 1 C
C2a 1.7108(2) 0.39542(5) 1.00086(6) 0.0360(5) Uani d 1 C
H2aa 1.7363 0.3831 0.9639 0.052442(3) Uiso d 1 H
H2ab 1.8216 0.4217 1.0131 0.052442(3) Uiso d 1 H
C3a 1.4637(2) 0.41328(5) 0.98977(6) 0.0365(5) Uani d 1 C
H3ab 1.4362 0.4281 1.0266 0.053264(3) Uiso d 1 H
H3aa 1.3573 0.3866 0.9795 0.053264(3) Uiso d 1 H
C4a 1.4105(2) 0.44932(5) 0.94036(5) 0.0369(5) Uani d 1 C
H4ab 1.5255 0.475 0.9491 0.053662(3) Uiso d 1 H
H4aa 1.4282 0.4335 0.9047 0.053662(3) Uiso d 1 H
C5a 1.1695(2) 0.47082(5) 0.92901(5) 0.0362(5) Uani d 1 C
H5ab 1.1521 0.4881 0.9646 0.052478(3) Uiso d 1 H
H5aa 1.0524 0.4445 0.9216 0.052478(3) Uiso d 1 H
C6a 1.1214(3) 0.50456(5) 0.87734(6) 0.0384(5) Uani d 1 C
H6ab 1.2405 0.5294 0.8846 0.055704(3) Uiso d 1 H
H6aa 1.1381 0.4872 0.8431 0.055704(3) Uiso d 1 H
C7a 0.8831(2) 0.52759(5) 0.86360(6) 0.0364(5) Uani d 1 C
H7ab 0.8698 0.5496 0.8949 0.052586(3) Uiso d 1 H
H7aa 0.7656 0.5032 0.8613 0.052586(3) Uiso d 1 H
C8a 0.8352(3) 0.55473(5) 0.80633(6) 0.0390(5) Uani d 1 C
H8ab 0.9594 0.5785 0.8079 0.056688(3) Uiso d 1 H
H8aa 0.8399 0.5322 0.7739 0.056688(3) Uiso d 1 H
C9a 0.6033(3) 0.58047(5) 0.79112(6) 0.0370(5) Uani d 1 C
H9ab 0.4777 0.5584 0.7951 0.053993(3) Uiso d 1 H
H9aa 0.6048 0.6067 0.8184 0.053993(3) Uiso d 1 H
Caa 0.5521(2) 0.59935(5) 0.72922(5) 0.0355(5) Uani d 1 C
Haab 0.6875 0.617 0.7239 0.051584(3) Uiso d 1 H
Haaa 0.5297 0.5731 0.7017 0.051584(3) Uiso d 1 H
Cba 0.3471(3) 0.63212(5) 0.71279(7) 0.0338(5) Uani d 1 C
O1b 1.9910(4) 0.36643(8) 0.83352(10) 0.0458(4) Uani d 1 O
Ho1b 2.021(3) 0.3416(7) 0.8631(8) 0.068147(3) Uiso d 1 H
O2b 1.6306(4) 0.35927(9) 0.84262(10) 0.0641(5) Uani d 1 O
O3b 0.2628(4) 0.62234(8) 0.38814(10) 0.0454(4) Uani d 1 O
Ho3b 0.134(4) 0.6440(7) 0.3760(7) 0.068256(3) Uiso d 1 H
O4b 0.1760(5) 0.62464(9) 0.47327(10) 0.0647(5) Uani d 1 O
C1b 1.7688(3) 0.37673(4) 0.81906(5) 0.0295(5) Uani d 1 C
C2b 1.7086(2) 0.41082(4) 0.76884(5) 0.0343(5) Uani d 1 C
H2ba 1.7262 0.3935 0.7341 0.051286(3) Uiso d 1 H
H2bb 1.8246 0.4362 0.7755 0.051286(3) Uiso d 1 H
C3b 1.4664(2) 0.43184(4) 0.75756(5) 0.0329(5) Uani d 1 C
H3bb 1.4585 0.4543 0.7894 0.048929(3) Uiso d 1 H
H3ba 1.3544 0.4065 0.7579 0.048929(3) Uiso d 1 H
C4b 1.4026(2) 0.45785(5) 0.69946(5) 0.0350(5) Uani d 1 C
H4bb 1.521 0.4824 0.6988 0.052490(3) Uiso d 1 H
H4ba 1.4109 0.4351 0.6682 0.052490(3) Uiso d 1 H
C5b 1.1648(3) 0.48114(5) 0.68568(5) 0.0377(5) Uani d 1 C
H5bb 1.1625 0.507 0.7146 0.056073(3) Uiso d 1 H
H5ba 1.0476 0.4574 0.6893 0.056073(3) Uiso d 1 H
C6b 1.1007(3) 0.50243(5) 0.62497(5) 0.0376(5) Uani d 1 C
H6bb 1.2221 0.5248 0.6203 0.055868(3) Uiso d 1 H
H6ba 1.0964 0.4765 0.5966 0.055868(3) Uiso d 1 H
C7b 0.8686(2) 0.52784(5) 0.60953(6) 0.0372(5) Uani d 1 C
H7bb 0.8727 0.5552 0.6357 0.055167(3) Uiso d 1 H
H7ba 0.7481 0.5066 0.6161 0.055167(3) Uiso d 1 H
C8b 0.8055(2) 0.54479(5) 0.54680(6) 0.0363(5) Uani d 1 C
H8bb 0.9234 0.5677 0.5413 0.053780(3) Uiso d 1 H
H8ba 0.811 0.5176 0.5211 0.053780(3) Uiso d 1 H
C9b 0.5689(2) 0.56820(5) 0.52782(5) 0.0340(5) Uani d 1 C
H9bb 0.4464 0.5448 0.5333 0.050012(3) Uiso d 1 H
H9ba 0.5619 0.596 0.5526 0.050012(3) Uiso d 1 H
Cab 0.5181(2) 0.58355(5) 0.46458(5) 0.0344(5) Uani d 1 C
Habb 0.643 0.6021 0.4584 0.051357(3) Uiso d 1 H
Haba 0.5075 0.5549 0.4398 0.051357(3) Uiso d 1 H
Cbb 0.3004(3) 0.61174(4) 0.44352(6) 0.0306(5) Uani d 1 C
N1a -0.10625(14) 0.78736(3) 0.60000(3) 0.0288(3) Uani d 1 N
N2a -0.1854(2) 0.73307(5) 0.51686(5) 0.0304(3) Uani d 1 N
N3a -0.0473(2) 0.70168(4) 0.61520(6) 0.0298(3) Uani d 1 N
N4a -0.4393(2) 0.73370(5) 0.58540(6) 0.0316(3) Uani d 1 N
Cca 0.0375(3) 0.74991(5) 0.63484(6) 0.0305(3) Uani d 1 C
Hcba 0.19494(14) 0.75318(3) 0.63043(3) 0.0401(5) Uani d 1 H
Hcaa 0.03382(14) 0.75372(3) 0.67611(3) 0.0387(5) Uani d 1 H
Cda -0.3480(3) 0.78112(5) 0.60519(6) 0.0310(3) Uani d 1 C
Hdaa -0.35187(14) 0.78545(3) 0.64625(3) 0.0386(5) Uani d 1 H
Hdba -0.44444(14) 0.80559(3) 0.58111(3) 0.0410(5) Uani d 1 H
Cea -0.0988(3) 0.78026(5) 0.53829(6) 0.0325(3) Uani d 1 C
Heaa -0.19973(14) 0.80476(3) 0.51445(3) 0.0430(5) Uani d 1 H
Heba 0.06026(14) 0.78370(3) 0.53491(3) 0.0423(5) Uani d 1 H
Cfa -0.0424(3) 0.69702(5) 0.55288(6) 0.0317(3) Uani d 1 C
Hfaa 0.11696(14) 0.70104(3) 0.54929(3) 0.0403(5) Uani d 1 H
Hfba -0.10170(14) 0.66512(3) 0.53927(3) 0.0414(5) Uani d 1 H
Cga -0.2900(3) 0.69789(5) 0.62048(6) 0.0335(3) Uani d 1 C
Hgaa -0.35186(14) 0.66585(3) 0.60623(3) 0.0452(5) Uani d 1 H
Hgba -0.29486(14) 0.70199(3) 0.66187(3) 0.0424(5) Uani d 1 H
Cha -0.4240(3) 0.72800(5) 0.52437(6) 0.0339(3) Uani d 1 C
Hhba -0.48408(14) 0.69569(3) 0.50972(3) 0.0449(5) Uani d 1 H
Hhaa -0.52166(14) 0.75257(3) 0.50018(3) 0.0442(5) Uani d 1 H
N1b -0.11126(14) 0.77624(3) 0.36244(3) 0.0285(3) Uani d 1 N
N2b -0.1889(2) 0.74115(5) 0.26516(5) 0.0331(3) Uani d 1 N
N3b -0.0560(2) 0.69080(4) 0.35071(6) 0.0290(3) Uani d 1 N
N4b -0.4464(2) 0.72416(5) 0.33030(6) 0.0314(3) Uani d 1 N
Ccb 0.0299(3) 0.73396(5) 0.38497(6) 0.0287(3) Uani d 1 C
Hcbb 0.18804(14) 0.73972(3) 0.38240(3) 0.0365(5) Uani d 1 H
Hcab 0.02447(14) 0.72860(3) 0.42588(3) 0.0376(5) Uani d 1 H
Cdb -0.3541(3) 0.76658(5) 0.36448(6) 0.0310(3) Uani d 1 C
Hdab -0.35966(14) 0.76176(3) 0.40535(3) 0.0398(5) Uani d 1 H
Hdbb -0.44877(14) 0.79447(3) 0.34848(3) 0.0408(5) Uani d 1 H
Ceb -0.1013(3) 0.78293(5) 0.30083(6) 0.0345(3) Uani d 1 C
Heab -0.20046(14) 0.81075(3) 0.28506(3) 0.0464(5) Uani d 1 H
Hebb 0.05847(14) 0.78865(3) 0.29931(3) 0.0445(5) Uani d 1 H
Cfb -0.0484(3) 0.69995(5) 0.28925(6) 0.0327(3) Uani d 1 C
Hfab 0.11161(14) 0.70627(3) 0.28772(3) 0.0409(5) Uani d 1 H
Hfbb -0.10847(14) 0.67150(3) 0.26599(3) 0.0437(5) Uani d 1 H
Cgb -0.2997(3) 0.68347(5) 0.35358(6) 0.0342(3) Uani d 1 C
Hgab -0.36226(14) 0.65500(3) 0.32964(3) 0.0465(5) Uani d 1 H
Hgbb -0.30629(14) 0.67835(3) 0.39470(3) 0.0445(5) Uani d 1 H
Chb -0.4286(3) 0.73214(5) 0.26981(6) 0.0349(3) Uani d 1 C
Hhbb -0.48933(14) 0.70351(3) 0.24542(3) 0.0464(5) Uani d 1 H
Hhab -0.52448(14) 0.76013(3) 0.25374(3) 0.0451(5) Uani d 1 H

loop_
_atom_site_aniso_label
_atom_site_aniso_U_11
_atom_site_aniso_U_22
_atom_site_aniso_U_33
_atom_site_aniso_U_12
_atom_site_aniso_U_13
_atom_site_aniso_U_23
_atom_site_aniso_type_symbol
O1a 0.0347(7) 0.0338(5) 0.0575(6) 0.0001(4) -0.0039(5) 0.0171(5) O
O2a 0.0395(7) 0.0473(6) 0.0820(8) -0.0085(5) -0.0035(5) 0.0316(6) O
O3a 0.0627(8) 0.0530(7) 0.0389(6) 0.0315(6) 0.0011(5) 0.0057(5) O
O4a 0.1012(12) 0.1068(12) 0.0470(7) 0.0750(10) 0.0073(6) -0.0068(7) O
C1a 0.0327(10) 0.0241(7) 0.0338(7) 0.0018(6) 0.0034(6) 0.0011(5) C
C2a 0.0369(9) 0.0304(7) 0.0386(7) 0.0017(6) 0.0041(6) 0.0087(6) C
C3a 0.0368(9) 0.0305(7) 0.0403(7) 0.0052(6) 0.0048(6) 0.0077(6) C
C4a 0.0381(9) 0.0332(7) 0.0371(7) 0.0058(6) 0.0037(6) 0.0066(6) C
C5a 0.0372(9) 0.0315(7) 0.0373(7) 0.0053(6) 0.0034(6) 0.0053(6) C
C6a 0.0375(9) 0.0378(8) 0.0372(7) 0.0070(6) 0.0028(6) 0.0068(6) C
C7a 0.0357(9) 0.0338(7) 0.0367(7) 0.0053(6) 0.0024(6) 0.0038(6) C
C8a 0.0355(9) 0.0394(8) 0.0396(7) 0.0092(6) 0.0033(6) 0.0076(6) C
C9a 0.0368(9) 0.0335(7) 0.0388(7) 0.0086(6) 0.0045(6) 0.0051(6) C
Caa 0.0365(9) 0.0301(7) 0.0376(7) 0.0091(6) 0.0035(6) 0.0007(5) C
Cba 0.0367(9) 0.0278(7) 0.0348(8) 0.0057(6) 0.0036(7) 0.0015(6) C
O1b 0.0388(8) 0.0423(6) 0.0566(6) 0.0091(5) 0.0112(5) 0.0213(5) O
O2b 0.0424(8) 0.0740(8) 0.0803(8) 0.0066(6) 0.0229(6) 0.0460(7) O
O3b 0.0471(7) 0.0524(6) 0.0384(6) 0.0232(5) 0.0135(4) 0.0118(5) O
O4b 0.0649(9) 0.0878(9) 0.0467(6) 0.0400(7) 0.0239(6) 0.0103(6) O
C1b 0.0326(10) 0.0233(6) 0.0324(7) -0.0003(6) 0.0074(6) -0.0009(5) C
C2b 0.0379(9) 0.0299(7) 0.0358(7) 0.0025(6) 0.0100(6) 0.0057(5) C
C3b 0.0352(9) 0.0308(7) 0.0329(7) 0.0013(6) 0.0078(5) 0.0034(5) C
C4b 0.0391(9) 0.0317(7) 0.0353(7) 0.0051(6) 0.0107(6) 0.0052(6) C
C5b 0.0375(9) 0.0413(8) 0.0345(7) 0.0040(6) 0.0084(6) 0.0059(6) C
C6b 0.0359(9) 0.0415(8) 0.0355(7) 0.0039(6) 0.0085(6) 0.0050(6) C
C7b 0.0357(9) 0.0402(8) 0.0356(7) 0.0028(6) 0.0075(6) 0.0044(6) C
C8b 0.0359(9) 0.0366(7) 0.0361(7) 0.0031(6) 0.0079(6) 0.0053(6) C
C9b 0.0371(9) 0.0304(7) 0.0335(7) 0.0016(6) 0.0059(6) -0.0001(5) C
Cab 0.0340(9) 0.0343(7) 0.0354(7) 0.0056(6) 0.0088(6) 0.0024(6) C
Cbb 0.0332(9) 0.0270(7) 0.0327(8) -0.0003(6) 0.0097(6) -0.0025(6) C
N1a 0.0277(5) 0.0266(3) 0.0319(5) -0.0032(3) 0.0064(3) -0.0036(3) N
N2a 0.0316(5) 0.0363(5) 0.0232(3) 0.0024(3) 0.0062(2) -0.0020(2) N
N3a 0.0302(5) 0.0300(4) 0.0282(4) 0.0053(3) 0.0046(3) 0.0020(3) N
N4a 0.0208(3) 0.0383(5) 0.0364(5) -0.0033(3) 0.0080(3) -0.0044(3) N
Cca 0.0232(4) 0.0379(7) 0.0277(4) -0.0006(3) 0.0006(3) -0.0038(3) C
Hcba 0.0212(4) 0.0538(12) 0.0417(8) -0.0024(4) -0.0003(4) -0.0062(6) H
Hcaa 0.0360(8) 0.0494(12) 0.0262(3) 0.0004(6) -0.0018(4) -0.0062(4) H
Cda 0.0268(5) 0.0327(4) 0.0343(5) 0.0047(3) 0.0086(4) -0.0051(3) C
Hdaa 0.0376(9) 0.0434(7) 0.0382(7) 0.0052(5) 0.0154(6) -0.0104(5) H
Hdba 0.0361(8) 0.0386(5) 0.0476(10) 0.0143(5) 0.0079(6) -0.0032(5) H
Cea 0.0346(6) 0.0330(4) 0.0318(5) -0.0019(3) 0.0113(4) 0.0045(3) C
Heaa 0.0541(10) 0.0369(5) 0.0387(7) 0.0033(5) 0.0121(6) 0.0121(5) H
Heba 0.0405(7) 0.0466(7) 0.0450(9) -0.0088(5) 0.0208(6) 0.0050(5) H
Cfa 0.0317(5) 0.0329(4) 0.0313(6) 0.0066(3) 0.0088(4) -0.0044(3) C
Hfaa 0.0328(6) 0.0493(8) 0.0418(10) 0.0118(5) 0.0144(6) -0.0049(6) H
Hfba 0.0500(11) 0.0326(4) 0.0419(10) 0.0072(4) 0.0109(7) -0.0099(4) H
Cga 0.0363(6) 0.0318(4) 0.0346(5) -0.0056(3) 0.0129(4) 0.0020(3) C
Hgaa 0.0528(10) 0.0331(4) 0.0525(10) -0.0134(5) 0.0181(7) 0.0012(4) H
Hgba 0.0507(10) 0.0451(8) 0.0363(5) -0.0053(6) 0.0203(6) 0.0062(5) H
Cha 0.0257(4) 0.0413(7) 0.0311(4) -0.0009(3) -0.0016(3) -0.0063(3) C
Hhba 0.0359(7) 0.0502(10) 0.0428(7) -0.0095(6) -0.0027(4) -0.0154(6) H
Hhaa 0.0320(5) 0.0569(12) 0.0363(5) 0.0075(5) -0.0078(4) -0.0032(5) H
N1b 0.0251(5) 0.0280(3) 0.0310(5) -0.0035(3) 0.0034(3) -0.0045(3) N
N2b 0.0323(5) 0.0443(5) 0.0230(3) -0.0012(3) 0.0067(3) 0.0014(2) N
N3b 0.0267(5) 0.0282(4) 0.0319(4) 0.0015(3) 0.0063(3) 0.0006(3) N
N4b 0.0193(3) 0.0395(5) 0.0358(5) -0.0052(3) 0.0068(3) -0.0039(3) N
Ccb 0.0217(4) 0.0361(7) 0.0261(4) -0.0003(3) 0.0012(3) -0.0018(4) C
Hcbb 0.0199(4) 0.0479(12) 0.0386(8) -0.0021(4) -0.0001(4) -0.0052(7) H
Hcab 0.0340(8) 0.0509(12) 0.0244(4) 0.0043(7) -0.0003(4) -0.0001(5) H
Cdb 0.0242(5) 0.0373(4) 0.0318(5) 0.0028(3) 0.0071(4) -0.0057(3) C
Hdab 0.0338(9) 0.0550(7) 0.0336(7) 0.0043(6) 0.0140(6) -0.0084(5) H
Hdbb 0.0319(8) 0.0424(6) 0.0464(10) 0.0110(5) 0.0056(6) -0.0076(5) H
Ceb 0.0343(6) 0.0332(4) 0.0364(5) -0.0059(3) 0.0091(4) 0.0072(3) C
Heab 0.0525(10) 0.0355(6) 0.0499(7) -0.0010(5) 0.0088(6) 0.0151(5) H
Hebb 0.0401(7) 0.0453(7) 0.0515(9) -0.0141(5) 0.0172(6) 0.0092(5) H
Cfb 0.0288(5) 0.0402(4) 0.0306(6) 0.0009(3) 0.0099(4) -0.0074(3) C
Hfab 0.0305(6) 0.0565(8) 0.0398(10) 0.0029(5) 0.0168(6) -0.0072(6) H
Hfbb 0.0427(11) 0.0474(4) 0.0415(9) 0.0025(5) 0.0103(7) -0.0185(5) H
Cgb 0.0318(6) 0.0312(4) 0.0412(5) -0.0082(3) 0.0119(4) 0.0023(3) C
Hgab 0.0439(10) 0.0325(5) 0.0638(10) -0.0152(5) 0.0138(7) -0.0037(5) H
Hgbb 0.0462(11) 0.0446(8) 0.0474(6) -0.0080(6) 0.0203(6) 0.0128(5) H
Chb 0.0257(4) 0.0461(7) 0.0290(4) -0.0009(3) -0.0021(3) -0.0052(3) C
Hhbb 0.0335(7) 0.0602(10) 0.0388(7) -0.0057(6) -0.0054(5) -0.0169(6) H
Hhab 0.0335(5) 0.0592(12) 0.0354(6) 0.0080(5) -0.0073(4) 0.0004(6) H

loop_
_atom_type_symbol
_atom_type_scat_dispersion_real
_atom_type_scat_dispersion_imag
_atom_type_scat_source
C 0.003 0.002 'International Tables Vol C Tables  4.2.6.8 and 6.1.1.4'
H 0.000 0.000 'International Tables Vol C Tables  4.2.6.8 and 6.1.1.4'
N 0.006 0.003 'International Tables Vol C Tables  4.2.6.8 and 6.1.1.4'
O 0.011 0.006 'International Tables Vol C Tables  4.2.6.8 and 6.1.1.4'
